data_2222543
loop_
_publ_author_name
'Zhu, Li-Li'
'Sun, Yu'
'Zhang, Huai-Hong'
'Wang, Yun'
'Sun, Bai-Wang'

_publ_section_title Di-\m-chlorido-bis[aqua(2,2'-bipyridine-\k^2^<i>N</i>,<i>N</i>')chloridocobalt(II)]
_journal_coeditor_code AT2843
_journal_issue 8
_journal_name_full 'Acta Crystallographica Section E'
_journal_page_first m991
_journal_paper_doi 10.1107/S1600536809027846
_journal_volume 65
_journal_year 2009
_chemical_formula_iupac '[Co2 Cl4 (C10 H8 N2)2 (H2 O)2]'
_chemical_formula_moiety 'C20 H20 Cl4 Co2 N4 O2'
_chemical_formula_sum 'C20 H20 Cl4 Co2 N4 O2'
_chemical_formula_weight 608.06
_chemical_name_systematic
;
Di-\m-chlorido-bis[aqua(2,2'-bipyridine-
\k^2^<i>N</i>,<i>N</i>')chloridocobalt(II)]
;
_space_group_IT_number 14
_symmetry_cell_setting monoclinic
_symmetry_space_group_name_Hall '-P 2yn'
_symmetry_space_group_name_H-M 'P 1 21/n 1'
_atom_sites_solution_hydrogens geom
_atom_sites_solution_primary direct
_atom_sites_solution_secondary difmap
_audit_creation_method SHELXL-97
_cell_angle_alpha 90.00
_cell_angle_beta 91.958(3)
_cell_angle_gamma 90.00
_cell_formula_units_Z 2
_cell_length_a 11.2939(10)
_cell_length_b 6.8969(6)
_cell_length_c 15.1339(13)
_cell_measurement_reflns_used 10382
_cell_measurement_temperature 293(2)
_cell_measurement_theta_max 27.71
_cell_measurement_theta_min 3.19
_cell_volume 1178.14(18)
_computing_cell_refinement 'CrystalClear (Rigaku, 2005)'
_computing_data_collection 'CrystalClear (Rigaku, 2005)'
_computing_data_reduction 'CrystalClear (Rigaku, 2005)'
_computing_molecular_graphics 'SHELXTL (Sheldrick, 2008)'
_computing_publication_material 'SHELXTL (Sheldrick, 2008)'
_computing_structure_refinement 'SHELXL97 (Sheldrick, 2008)'
_computing_structure_solution 'SHELXS97 (Sheldrick, 2008)'
_diffrn_ambient_temperature 293(2)
_diffrn_detector_area_resol_mean 8.192
_diffrn_measured_fraction_theta_full 0.999
_diffrn_measured_fraction_theta_max 0.999
_diffrn_measurement_device_type 'Rigaku SCXmini'
_diffrn_measurement_method \w
_diffrn_radiation_monochromator graphite
_diffrn_radiation_source 'fine-focus sealed tube'
_diffrn_radiation_type MoK\a
_diffrn_radiation_wavelength 0.71073
_diffrn_reflns_av_R_equivalents 0.0541
_diffrn_reflns_av_sigmaI/netI 0.0435
_diffrn_reflns_limit_h_max 14
_diffrn_reflns_limit_h_min -14
_diffrn_reflns_limit_k_max 8
_diffrn_reflns_limit_k_min -8
_diffrn_reflns_limit_l_max 19
_diffrn_reflns_limit_l_min -19
_diffrn_reflns_number 11707
_diffrn_reflns_theta_full 27.48
_diffrn_reflns_theta_max 27.48
_diffrn_reflns_theta_min 3.25
_diffrn_standards_number 0
_exptl_absorpt_coefficient_mu 1.887
_exptl_absorpt_correction_T_max 0.688
_exptl_absorpt_correction_T_min 0.641
_exptl_absorpt_correction_type multi-scan
_exptl_absorpt_process_details '(CrystalClear; Rigaku, 2005)'
_exptl_crystal_colour Colourless
_exptl_crystal_density_diffrn 1.714
_exptl_crystal_density_method 'not measured'
_exptl_crystal_description Prism
_exptl_crystal_F_000 612
_exptl_crystal_size_max 0.26
_exptl_crystal_size_mid 0.20
_exptl_crystal_size_min 0.20
_refine_diff_density_max 0.405
_refine_diff_density_min -0.489
_refine_ls_extinction_method none
_refine_ls_goodness_of_fit_ref 1.033
_refine_ls_hydrogen_treatment constr
_refine_ls_matrix_type full
_refine_ls_number_parameters 145
_refine_ls_number_reflns 2693
_refine_ls_number_restraints 0
_refine_ls_restrained_S_all 1.033
_refine_ls_R_factor_all 0.0523
_refine_ls_R_factor_gt 0.0370
_refine_ls_shift/su_max 0.001
_refine_ls_shift/su_mean 0.000
_refine_ls_structure_factor_coef Fsqd
_refine_ls_weighting_details 'calc w=1/[\s^2^(Fo^2^)+(0.0346P)^2^+0.3472P] where P=(Fo^2^+2Fc^2^)/3'
_refine_ls_weighting_scheme calc
_refine_ls_wR_factor_gt 0.0792
_refine_ls_wR_factor_ref 0.0854
_reflns_number_gt 2149
_reflns_number_total 2693
_reflns_threshold_expression I>2\s(I)
_cod_data_source_file at2843.cif
_cod_data_source_block I
_cod_original_sg_symbol_H-M 'P 21/n'
_cod_database_code 2222543
_cod_database_fobs_code 2222543

loop_
_symmetry_equiv_pos_as_xyz
'x, y, z'
'-x+1/2, y+1/2, -z+1/2'
'-x, -y, -z'
'x-1/2, -y-1/2, z-1/2'

loop_
_atom_site_type_symbol
_atom_site_label
_atom_site_fract_x
_atom_site_fract_y
_atom_site_fract_z
_atom_site_U_iso_or_equiv
_atom_site_adp_type
_atom_site_calc_flag
_atom_site_refinement_flags
_atom_site_occupancy
_atom_site_disorder_assembly
_atom_site_disorder_group
Co Co1 0.84715(3) 0.03942(5) 0.50354(2) 0.02938(12) Uani d . 1 . .
O O1 0.90322(17) 0.3279(3) 0.55130(12) 0.0420(5) Uani d . 1 . .
H H1B 0.9629 0.3171 0.5833 0.050 Uiso calc R 1 . .
H H1C 0.8639 0.4280 0.5357 0.050 Uiso d R 1 . .
N N1 0.71222(19) 0.0653(3) 0.59523(14) 0.0328(5) Uani d . 1 . .
N N2 0.70852(19) 0.1700(3) 0.42759(14) 0.0340(5) Uani d . 1 . .
C C1 0.7206(3) 0.0099(4) 0.67984(19) 0.0418(7) Uani d . 1 . .
H H1A 0.7894 -0.0524 0.6999 0.050 Uiso calc R 1 . .
C C2 0.6322(3) 0.0407(5) 0.7389(2) 0.0504(8) Uani d . 1 . .
H H2A 0.6418 0.0035 0.7977 0.060 Uiso calc R 1 . .
C C3 0.5291(3) 0.1284(4) 0.7079(2) 0.0500(8) Uani d . 1 . .
H H3A 0.4673 0.1493 0.7459 0.060 Uiso calc R 1 . .
C C4 0.5178(3) 0.1848(4) 0.6209(2) 0.0441(7) Uani d . 1 . .
H H4A 0.4485 0.2437 0.5995 0.053 Uiso calc R 1 . .
C C5 0.6114(2) 0.1524(4) 0.56541(18) 0.0325(6) Uani d . 1 . .
C C6 0.6095(2) 0.2104(4) 0.47093(19) 0.0345(6) Uani d . 1 . .
C C7 0.5126(3) 0.2985(4) 0.4275(2) 0.0430(7) Uani d . 1 . .
H H7A 0.4448 0.3272 0.4581 0.052 Uiso calc R 1 . .
C C8 0.5184(3) 0.3423(4) 0.3396(2) 0.0513(9) Uani d . 1 . .
H H8A 0.4543 0.4011 0.3102 0.062 Uiso calc R 1 . .
C C9 0.6192(3) 0.2994(4) 0.2947(2) 0.0493(8) Uani d . 1 . .
H H9A 0.6242 0.3275 0.2348 0.059 Uiso calc R 1 . .
C C10 0.7123(3) 0.2134(4) 0.34111(19) 0.0430(7) Uani d . 1 . .
H H10A 0.7807 0.1842 0.3113 0.052 Uiso calc R 1 . .
Cl Cl1 0.79648(6) -0.29082(10) 0.45617(5) 0.0445(2) Uani d . 1 . .
Cl Cl2 0.99818(6) 0.07599(10) 0.39243(4) 0.03617(17) Uani d . 1 . .

loop_
_atom_site_aniso_label
_atom_site_aniso_U_11
_atom_site_aniso_U_22
_atom_site_aniso_U_33
_atom_site_aniso_U_12
_atom_site_aniso_U_13
_atom_site_aniso_U_23
Co1 0.0223(2) 0.0359(2) 0.0300(2) 0.00151(15) 0.00089(14) 0.00302(16)
O1 0.0374(11) 0.0386(11) 0.0496(12) -0.0004(9) -0.0023(9) -0.0006(10)
N1 0.0269(12) 0.0365(12) 0.0349(12) -0.0016(10) 0.0014(9) -0.0011(10)
N2 0.0264(12) 0.0348(12) 0.0405(13) -0.0018(9) -0.0020(10) 0.0042(10)
C1 0.0373(17) 0.0510(17) 0.0373(15) -0.0046(13) 0.0049(13) 0.0032(13)
C2 0.052(2) 0.063(2) 0.0364(16) -0.0128(17) 0.0123(15) -0.0067(15)
C3 0.0406(18) 0.0510(19) 0.060(2) -0.0077(15) 0.0227(15) -0.0188(16)
C4 0.0323(16) 0.0383(16) 0.062(2) -0.0014(13) 0.0101(14) -0.0134(15)
C5 0.0263(14) 0.0254(13) 0.0459(15) -0.0025(11) 0.0025(12) -0.0061(12)
C6 0.0268(14) 0.0259(13) 0.0503(16) -0.0012(11) -0.0052(12) -0.0037(12)
C7 0.0308(15) 0.0313(15) 0.066(2) 0.0051(12) -0.0099(14) -0.0088(14)
C8 0.051(2) 0.0340(16) 0.066(2) 0.0049(14) -0.0279(17) 0.0019(15)
C9 0.051(2) 0.0462(18) 0.0489(18) -0.0039(15) -0.0170(15) 0.0133(15)
C10 0.0374(16) 0.0493(18) 0.0420(16) -0.0032(13) -0.0043(13) 0.0103(14)
Cl1 0.0343(4) 0.0364(4) 0.0624(5) -0.0001(3) -0.0050(3) -0.0031(3)
Cl2 0.0264(3) 0.0535(4) 0.0286(3) 0.0013(3) 0.0003(3) 0.0078(3)

loop_
_atom_type_symbol
_atom_type_description
_atom_type_scat_dispersion_real
_atom_type_scat_dispersion_imag
_atom_type_scat_source
C C 0.0033 0.0016 'International Tables Vol C Tables 4.2.6.8 and 6.1.1.4'
H H 0.0000 0.0000 'International Tables Vol C Tables 4.2.6.8 and 6.1.1.4'
N N 0.0061 0.0033 'International Tables Vol C Tables 4.2.6.8 and 6.1.1.4'
O O 0.0106 0.0060 'International Tables Vol C Tables 4.2.6.8 and 6.1.1.4'
Cl Cl 0.1484 0.1585 'International Tables Vol C Tables 4.2.6.8 and 6.1.1.4'
Co Co 0.3494 0.9721 'International Tables Vol C Tables 4.2.6.8 and 6.1.1.4'

loop_
_geom_angle_atom_site_label_1
_geom_angle_atom_site_label_2
_geom_angle_atom_site_label_3
_geom_angle_site_symmetry_1
_geom_angle_site_symmetry_3
_geom_angle
_geom_angle_publ_flag
N1 Co1 N2 . . 77.44(8) ?
N1 Co1 O1 . . 85.04(8) ?
N2 Co1 O1 . . 89.59(8) ?
N1 Co1 Cl2 . 3_756 96.93(6) ?
N2 Co1 Cl2 . 3_756 171.68(7) ?
O1 Co1 Cl2 . 3_756 83.78(5) ?
N1 Co1 Cl2 . . 169.00(6) ?
N2 Co1 Cl2 . . 95.92(6) ?
O1 Co1 Cl2 . . 86.16(5) ?
Cl2 Co1 Cl2 3_756 . 88.66(2) ?
N1 Co1 Cl1 . . 96.01(6) ?
N2 Co1 Cl1 . . 94.35(6) ?
O1 Co1 Cl1 . . 176.05(5) ?
Cl2 Co1 Cl1 3_756 . 92.31(3) ?
Cl2 Co1 Cl1 . . 93.21(3) ?
Co1 O1 H1B . . 109.5 ?
Co1 O1 H1C . . 120.1 ?
H1B O1 H1C . . 130.4 ?
C1 N1 C5 . . 118.6(2) ?
C1 N1 Co1 . . 125.36(19) ?
C5 N1 Co1 . . 116.00(17) ?
C10 N2 C6 . . 118.9(2) ?
C10 N2 Co1 . . 125.24(19) ?
C6 N2 Co1 . . 115.86(18) ?
N1 C1 C2 . . 123.2(3) ?
N1 C1 H1A . . 118.4 ?
C2 C1 H1A . . 118.4 ?
C1 C2 C3 . . 118.0(3) ?
C1 C2 H2A . . 121.0 ?
C3 C2 H2A . . 121.0 ?
C4 C3 C2 . . 119.9(3) ?
C4 C3 H3A . . 120.1 ?
C2 C3 H3A . . 120.1 ?
C3 C4 C5 . . 119.0(3) ?
C3 C4 H4A . . 120.5 ?
C5 C4 H4A . . 120.5 ?
N1 C5 C4 . . 121.3(3) ?
N1 C5 C6 . . 115.2(2) ?
C4 C5 C6 . . 123.5(3) ?
N2 C6 C7 . . 120.8(3) ?
N2 C6 C5 . . 115.4(2) ?
C7 C6 C5 . . 123.8(3) ?
C8 C7 C6 . . 119.4(3) ?
C8 C7 H7A . . 120.3 ?
C6 C7 H7A . . 120.3 ?
C7 C8 C9 . . 120.0(3) ?
C7 C8 H8A . . 120.0 ?
C9 C8 H8A . . 120.0 ?
C8 C9 C10 . . 118.0(3) ?
C8 C9 H9A . . 121.0 ?
C10 C9 H9A . . 121.0 ?
N2 C10 C9 . . 122.9(3) ?
N2 C10 H10A . . 118.6 ?
C9 C10 H10A . . 118.6 ?
Co1 Cl2 Co1 3_756 . 91.34(2) ?

loop_
_geom_bond_atom_site_label_1
_geom_bond_atom_site_label_2
_geom_bond_site_symmetry_2
_geom_bond_distance
_geom_bond_publ_flag
Co1 N1 . 2.103(2) ?
Co1 N2 . 2.112(2) ?
Co1 O1 . 2.2021(18) ?
Co1 Cl2 3_756 2.4445(7) ?
Co1 Cl2 . 2.4488(7) ?
Co1 Cl1 . 2.4497(8) ?
O1 H1B . 0.8200 ?
O1 H1C . 0.8500 ?
N1 C1 . 1.336(3) ?
N1 C5 . 1.351(3) ?
N2 C10 . 1.345(3) ?
N2 C6 . 1.345(3) ?
C1 C2 . 1.378(4) ?
C1 H1A . 0.9300 ?
C2 C3 . 1.380(5) ?
C2 H2A . 0.9300 ?
C3 C4 . 1.375(4) ?
C3 H3A . 0.9300 ?
C4 C5 . 1.391(4) ?
C4 H4A . 0.9300 ?
C5 C6 . 1.484(4) ?
C6 C7 . 1.396(4) ?
C7 C8 . 1.368(4) ?
C7 H7A . 0.9300 ?
C8 C9 . 1.377(5) ?
C8 H8A . 0.9300 ?
C9 C10 . 1.379(4) ?
C9 H9A . 0.9300 ?
C10 H10A . 0.9300 ?
Cl2 Co1 3_756 2.4445(7) ?

loop_
_geom_hbond_atom_site_label_D
_geom_hbond_atom_site_label_H
_geom_hbond_atom_site_label_A
_geom_hbond_site_symmetry_A
_geom_hbond_distance_DH
_geom_hbond_distance_HA
_geom_hbond_distance_DA
_geom_hbond_angle_DHA
O1 H1B Cl1 3_756 0.82 2.81 3.407(2) 131.5
O1 H1C Cl1 1_565 0.85 2.39 3.213(2) 162.2

loop_
_geom_torsion_atom_site_label_1
_geom_torsion_atom_site_label_2
_geom_torsion_atom_site_label_3
_geom_torsion_atom_site_label_4
_geom_torsion_site_symmetry_1
_geom_torsion_site_symmetry_2
_geom_torsion_site_symmetry_3
_geom_torsion_site_symmetry_4
_geom_torsion
_geom_torsion_publ_flag
N2 Co1 N1 C1 . . . . -179.5(2) ?
O1 Co1 N1 C1 . . . . -88.8(2) ?
Cl2 Co1 N1 C1 3_756 . . . -5.7(2) ?
Cl2 Co1 N1 C1 . . . . -125.8(3) ?
Cl1 Co1 N1 C1 . . . . 87.3(2) ?
N2 Co1 N1 C5 . . . . -2.25(17) ?
O1 Co1 N1 C5 . . . . 88.43(18) ?
Cl2 Co1 N1 C5 3_756 . . . 171.53(17) ?
Cl2 Co1 N1 C5 . . . . 51.4(4) ?
Cl1 Co1 N1 C5 . . . . -95.39(17) ?
N1 Co1 N2 C10 . . . . -177.7(2) ?
O1 Co1 N2 C10 . . . . 97.3(2) ?
Cl2 Co1 N2 C10 . . . . 11.2(2) ?
Cl1 Co1 N2 C10 . . . . -82.5(2) ?
N1 Co1 N2 C6 . . . . 1.99(18) ?
O1 Co1 N2 C6 . . . . -83.02(18) ?
Cl2 Co1 N2 C6 . . . . -169.12(17) ?
Cl1 Co1 N2 C6 . . . . 97.19(18) ?
C5 N1 C1 C2 . . . . -1.3(4) ?
Co1 N1 C1 C2 . . . . 175.9(2) ?
N1 C1 C2 C3 . . . . 1.8(5) ?
C1 C2 C3 C4 . . . . -1.0(5) ?
C2 C3 C4 C5 . . . . -0.1(4) ?
C1 N1 C5 C4 . . . . 0.1(4) ?
Co1 N1 C5 C4 . . . . -177.4(2) ?
C1 N1 C5 C6 . . . . 179.7(2) ?
Co1 N1 C5 C6 . . . . 2.2(3) ?
C3 C4 C5 N1 . . . . 0.6(4) ?
C3 C4 C5 C6 . . . . -178.9(3) ?
C10 N2 C6 C7 . . . . -0.9(4) ?
Co1 N2 C6 C7 . . . . 179.38(19) ?
C10 N2 C6 C5 . . . . 178.2(2) ?
Co1 N2 C6 C5 . . . . -1.5(3) ?
N1 C5 C6 N2 . . . . -0.5(3) ?
C4 C5 C6 N2 . . . . 179.1(2) ?
N1 C5 C6 C7 . . . . 178.7(2) ?
C4 C5 C6 C7 . . . . -1.8(4) ?
N2 C6 C7 C8 . . . . 0.7(4) ?
C5 C6 C7 C8 . . . . -178.4(3) ?
C6 C7 C8 C9 . . . . 0.0(4) ?
C7 C8 C9 C10 . . . . -0.4(4) ?
C6 N2 C10 C9 . . . . 0.5(4) ?
Co1 N2 C10 C9 . . . . -179.8(2) ?
C8 C9 C10 N2 . . . . 0.1(4) ?
N1 Co1 Cl2 Co1 . . . 3_756 120.8(3) ?
N2 Co1 Cl2 Co1 . . . 3_756 173.04(6) ?
O1 Co1 Cl2 Co1 . . . 3_756 83.85(5) ?
Cl2 Co1 Cl2 Co1 3_756 . . 3_756 0.0 ?
Cl1 Co1 Cl2 Co1 . . . 3_756 -92.24(3) ?
